data_7113419
loop_
_publ_author_name
'Jose Martinez-Lillo'
'John Kong'
'Wdeson P. Barros'
'Juan Faus'
'Miguel Julve'
'Euan K. Brechin'

_publ_section_title
;
 Metamagnetic behaviour in a new Cu(II)Re(IV) chain based on the
 hexachlororhenate(IV) anion
;
_journal_name_full Chem.Commun.
_journal_page_first 5840
_journal_paper_doi 10.1039/C4CC01564A
_journal_volume 50
_journal_year 2014
_chemical_formula_moiety 'C14 H15 Cu N7, Cl6 Re, C2 H3 N'
_chemical_formula_sum 'C16 H18 Cl6 Cu N8 Re'
_chemical_formula_weight 784.82
_chemical_name_systematic
;
 ?
;
_space_group_crystal_system triclinic
_space_group_IT_number 2
_space_group_name_Hall '-P 1'
_space_group_name_H-M_alt 'P -1'
_symmetry_space_group_name_Hall '-P 1'
_symmetry_space_group_name_H-M 'P -1'
_atom_sites_solution_hydrogens geom
_atom_sites_solution_primary direct
_atom_sites_solution_secondary difmap
_audit_creation_method SHELXL-2014
_cell_angle_alpha 93.534(2)
_cell_angle_beta 98.603(2)
_cell_angle_gamma 113.704(3)
_cell_formula_units_Z 2
_cell_length_a 9.8446(3)
_cell_length_b 9.9026(3)
_cell_length_c 14.1874(3)
_cell_measurement_temperature 120(2)
_cell_volume 1240.78(7)
_computing_data_collection 'CrysAlisPro (Agilent Technologies, 2013)'
_computing_molecular_graphics 'DIAMOND 3.2d (Crystal Impact, 2000)'
_computing_publication_material 'Bruker SHELXTL'
_computing_structure_refinement 'SHELXL-2014 (Sheldrick, 2014)'
_diffrn_ambient_temperature 120(2)
_diffrn_measured_fraction_theta_full 1.000
_diffrn_measured_fraction_theta_max 0.990
_diffrn_measurement_device_type 'CCD area detector'
_diffrn_measurement_method 'phi and omega scans'
_diffrn_radiation_type CuK\a
_diffrn_radiation_wavelength 1.54184
_diffrn_reflns_av_R_equivalents 0.0320
_diffrn_reflns_av_unetI/netI 0.0234
_diffrn_reflns_Laue_measured_fraction_full 1.000
_diffrn_reflns_Laue_measured_fraction_max 0.990
_diffrn_reflns_limit_h_max 12
_diffrn_reflns_limit_h_min -12
_diffrn_reflns_limit_k_max 12
_diffrn_reflns_limit_k_min -12
_diffrn_reflns_limit_l_max 17
_diffrn_reflns_limit_l_min -17
_diffrn_reflns_number 25717
_diffrn_reflns_point_group_measured_fraction_full 1.000
_diffrn_reflns_point_group_measured_fraction_max 0.990
_diffrn_reflns_theta_full 67.684
_diffrn_reflns_theta_max 76.074
_diffrn_reflns_theta_min 3.179
_exptl_absorpt_coefficient_mu 16.594
_exptl_absorpt_correction_T_max 0.951
_exptl_absorpt_correction_T_min 0.924
_exptl_absorpt_correction_type gaussian
_exptl_absorpt_process_details
;
CrysAlisPro, Agilent Technologies,
Version 1.171.36.32 (release 02-08-2013 CrysAlis171 .NET)
(compiled Aug  2 2013,16:46:58)
Numerical absorption correction based on gaussian integration over
            a multifaceted crystal model
;
_exptl_crystal_colour 'pale blue'
_exptl_crystal_density_diffrn 2.101
_exptl_crystal_description block
_exptl_crystal_F_000 752
_exptl_crystal_size_max 0.047
_exptl_crystal_size_mid 0.042
_exptl_crystal_size_min 0.030
_refine_diff_density_max 0.875
_refine_diff_density_min -1.104
_refine_diff_density_rms 0.098
_refine_ls_extinction_method none
_refine_ls_goodness_of_fit_ref 1.033
_refine_ls_hydrogen_treatment mixed
_refine_ls_matrix_type full
_refine_ls_number_parameters 290
_refine_ls_number_reflns 5147
_refine_ls_number_restraints 0
_refine_ls_restrained_S_all 1.033
_refine_ls_R_factor_all 0.0255
_refine_ls_R_factor_gt 0.0234
_refine_ls_shift/su_max 0.002
_refine_ls_shift/su_mean 0.000
_refine_ls_structure_factor_coef Fsqd
_refine_ls_weighting_details 'w=1/[\s^2^(Fo^2^)+(0.0298P)^2^+2.1103P] where P=(Fo^2^+2Fc^2^)/3'
_refine_ls_weighting_scheme calc
_refine_ls_wR_factor_gt 0.0577
_refine_ls_wR_factor_ref 0.0588
_reflns_Friedel_coverage 0.000
_reflns_number_gt 4861
_reflns_number_total 5147
_reflns_threshold_expression 'I > 2\s(I)'
_cod_data_source_file c4cc01564a2.cif
_cod_data_source_block Compound_1
_cod_original_cell_volume 1240.78(6)
_cod_database_code 7113419
_shelx_space_group_comment
;
The symmetry employed for this shelxl refinement is uniquely defined
by the following loop, which should always be used as a source of
symmetry information in preference to the above space-group names.
They are only intended as comments.
;
_shelx_estimated_absorpt_t_min 0.507
_shelx_estimated_absorpt_t_max 0.639
_shelxl_version_number 2014-1

loop_
_space_group_symop_operation_xyz
'x, y, z'
'-x, -y, -z'

loop_
_atom_site_label
_atom_site_type_symbol
_atom_site_fract_x
_atom_site_fract_y
_atom_site_fract_z
_atom_site_U_iso_or_equiv
_atom_site_adp_type
_atom_site_occupancy
_atom_site_site_symmetry_order
_atom_site_calc_flag
_atom_site_refinement_flags_posn
_atom_site_refinement_flags_adp
Re1 Re 0.80748(2) 0.57653(2) 0.71251(2) 0.01617(5) Uani 1 1 d . .
Cu1 Cu 0.82628(5) 0.09159(5) 0.71055(3) 0.01946(10) Uani 1 1 d . .
Cl1 Cl 0.69269(8) 0.31269(8) 0.70331(6) 0.02338(15) Uani 1 1 d . .
Cl2 Cl 0.72842(10) 0.59538(10) 0.85928(6) 0.03174(18) Uani 1 1 d . .
Cl3 Cl 0.92902(9) 0.83710(8) 0.72212(6) 0.02656(16) Uani 1 1 d . .
Cl4 Cl 0.88539(9) 0.55056(9) 0.56649(5) 0.02547(16) Uani 1 1 d . .
Cl5 Cl 0.58281(9) 0.56996(10) 0.62693(7) 0.03234(18) Uani 1 1 d . .
Cl6 Cl 1.03455(8) 0.57605(8) 0.79759(5) 0.02126(14) Uani 1 1 d . .
N1 N 0.6017(3) -0.0440(3) 0.6919(2) 0.0208(5) Uani 1 1 d . .
N2 N 0.7849(3) 0.0300(3) 0.56865(19) 0.0203(5) Uani 1 1 d . .
N3 N 0.6295(3) -0.1294(3) 0.4452(2) 0.0260(6) Uani 1 1 d . .
H3A H 0.5475 -0.2002 0.4099 0.031 Uiso 1 1 calc R U
N4 N 1.0395(3) 0.2303(3) 0.7168(2) 0.0218(5) Uani 1 1 d . .
N5 N 1.2426(4) 0.3947(3) 0.6775(3) 0.0345(7) Uani 1 1 d . .
H5A H 1.3008 0.4620 0.6463 0.041 Uiso 1 1 calc R U
N6 N 0.8517(3) 0.1145(3) 0.85224(19) 0.0219(5) Uani 1 1 d . .
N7 N 0.9045(4) 0.2184(4) 1.0008(2) 0.0345(7) Uani 1 1 d . .
H7A H 0.9330 0.2873 1.0508 0.041 Uiso 1 1 calc R U
N8 N 0.4460(12) 0.1481(13) 0.9148(9) 0.202(7) Uani 1 1 d . .
C1 C 0.5130(4) -0.0632(4) 0.7572(3) 0.0285(7) Uani 1 1 d . .
H1A H 0.5554 -0.0109 0.8204 0.034 Uiso 1 1 calc R U
C2 C 0.3605(4) -0.1578(4) 0.7349(3) 0.0322(8) Uani 1 1 d . .
H2A H 0.2991 -0.1689 0.7821 0.039 Uiso 1 1 calc R U
C3 C 0.2988(4) -0.2352(4) 0.6443(3) 0.0306(8) Uani 1 1 d . .
H3B H 0.1950 -0.3022 0.6288 0.037 Uiso 1 1 calc R U
C4 C 0.3883(4) -0.2150(4) 0.5758(3) 0.0247(7) Uani 1 1 d . .
H4A H 0.3475 -0.2667 0.5124 0.030 Uiso 1 1 calc R U
C5 C 0.5395(4) -0.1173(3) 0.6020(2) 0.0203(6) Uani 1 1 d . .
C6 C 0.6466(4) -0.0769(3) 0.5379(2) 0.0206(6) Uani 1 1 d . .
C7 C 0.8588(4) 0.0464(4) 0.4925(2) 0.0241(6) Uani 1 1 d . .
H7B H 0.9598 0.1151 0.4934 0.029 Uiso 1 1 calc R U
C8 C 0.7631(4) -0.0526(4) 0.4151(3) 0.0284(7) Uani 1 1 d . .
H8A H 0.7846 -0.0657 0.3530 0.034 Uiso 1 1 calc R U
C9 C 1.0917(4) 0.3258(4) 0.6555(3) 0.0277(7) Uani 1 1 d . .
H9A H 1.0306 0.3428 0.6033 0.033 Uiso 1 1 calc R U
C10 C 1.1648(4) 0.2411(4) 0.7811(3) 0.0289(7) Uani 1 1 d . .
H10A H 1.1629 0.1863 0.8339 0.035 Uiso 1 1 calc R U
C11 C 1.2907(4) 0.3427(4) 0.7568(3) 0.0366(9) Uani 1 1 d . .
H11A H 1.3922 0.3719 0.7885 0.044 Uiso 1 1 calc R U
C12 C 0.8976(4) 0.2408(4) 0.9092(3) 0.0317(8) Uani 1 1 d . .
H12A H 0.9225 0.3354 0.8877 0.038 Uiso 1 1 calc R U
C13 C 0.8265(5) 0.0057(4) 0.9113(3) 0.0354(8) Uani 1 1 d . .
H13A H 0.7916 -0.0978 0.8908 0.042 Uiso 1 1 calc R U
C14 C 0.8596(5) 0.0700(5) 1.0034(3) 0.0406(9) Uani 1 1 d . .
H14A H 0.8528 0.0211 1.0592 0.049 Uiso 1 1 calc R U
C16 C 0.5961(8) 0.3589(9) 1.0490(5) 0.0736(18) Uani 1 1 d . .
H16A H 0.6760 0.3369 1.0852 0.110 Uiso 1 1 calc R U
H16B H 0.5297 0.3676 1.0918 0.110 Uiso 1 1 calc R U
H16C H 0.6418 0.4528 1.0228 0.110 Uiso 1 1 calc R U
C15 C 0.5114(8) 0.2435(9) 0.9732(6) 0.080(2) Uani 1 1 d . .

loop_
_atom_site_aniso_label
_atom_site_aniso_U_11
_atom_site_aniso_U_22
_atom_site_aniso_U_33
_atom_site_aniso_U_23
_atom_site_aniso_U_13
_atom_site_aniso_U_12
Re1 0.01390(7) 0.01343(7) 0.02040(8) 0.00043(5) 0.00425(5) 0.00483(5)
Cu1 0.0154(2) 0.0201(2) 0.0177(2) -0.00082(17) 0.00106(17) 0.00330(18)
Cl1 0.0207(3) 0.0144(3) 0.0297(4) 0.0007(3) -0.0007(3) 0.0042(3)
Cl2 0.0336(4) 0.0303(4) 0.0310(4) 0.0009(3) 0.0180(3) 0.0093(3)
Cl3 0.0266(4) 0.0140(3) 0.0376(4) 0.0030(3) 0.0083(3) 0.0062(3)
Cl4 0.0228(4) 0.0310(4) 0.0189(3) -0.0012(3) 0.0051(3) 0.0077(3)
Cl5 0.0175(4) 0.0321(4) 0.0491(5) 0.0143(4) 0.0041(3) 0.0117(3)
Cl6 0.0175(3) 0.0204(3) 0.0222(3) -0.0013(3) -0.0001(3) 0.0062(3)
N1 0.0162(12) 0.0193(13) 0.0244(13) 0.0012(10) 0.0015(10) 0.0060(10)
N2 0.0180(12) 0.0219(13) 0.0208(13) -0.0013(10) -0.0001(10) 0.0101(11)
N3 0.0264(15) 0.0251(14) 0.0243(14) -0.0060(11) -0.0019(11) 0.0122(12)
N4 0.0204(13) 0.0190(13) 0.0227(13) -0.0022(10) 0.0038(10) 0.0055(11)
N5 0.0302(16) 0.0204(14) 0.050(2) 0.0007(13) 0.0201(15) 0.0038(13)
N6 0.0195(13) 0.0223(13) 0.0189(13) -0.0006(10) 0.0014(10) 0.0049(11)
N7 0.0379(18) 0.0368(18) 0.0208(14) -0.0076(12) -0.0007(13) 0.0113(14)
N8 0.132(8) 0.155(10) 0.241(13) -0.109(9) 0.108(9) -0.025(7)
C1 0.0242(17) 0.0314(18) 0.0266(17) 0.0039(14) 0.0052(13) 0.0082(14)
C2 0.0199(17) 0.0329(19) 0.038(2) 0.0077(15) 0.0092(14) 0.0038(14)
C3 0.0201(16) 0.0243(17) 0.042(2) 0.0052(15) 0.0023(14) 0.0053(14)
C4 0.0199(15) 0.0170(15) 0.0329(18) 0.0008(13) -0.0038(13) 0.0068(13)
C5 0.0195(15) 0.0156(14) 0.0253(16) 0.0012(12) -0.0022(12) 0.0093(12)
C6 0.0210(15) 0.0177(14) 0.0229(15) -0.0011(12) -0.0019(12) 0.0106(12)
C7 0.0206(15) 0.0272(17) 0.0260(16) 0.0010(13) 0.0036(13) 0.0119(13)
C8 0.0292(18) 0.0343(19) 0.0252(17) -0.0025(14) 0.0048(14) 0.0177(15)
C9 0.0296(18) 0.0195(16) 0.0334(18) 0.0023(13) 0.0144(15) 0.0068(14)
C10 0.0212(16) 0.0323(18) 0.0286(17) -0.0052(14) 0.0009(13) 0.0092(14)
C11 0.0214(17) 0.0304(19) 0.048(2) -0.0096(17) 0.0063(16) 0.0024(15)
C12 0.036(2) 0.0234(17) 0.0266(18) -0.0016(14) 0.0024(15) 0.0048(15)
C13 0.052(2) 0.0294(19) 0.0272(18) 0.0044(15) 0.0051(17) 0.0201(18)
C14 0.056(3) 0.041(2) 0.0269(19) 0.0076(16) 0.0055(18) 0.023(2)
C16 0.067(4) 0.103(5) 0.062(4) 0.031(4) 0.014(3) 0.044(4)
C15 0.062(4) 0.079(5) 0.096(5) -0.005(4) 0.035(4) 0.021(3)

loop_
_atom_type_symbol
_atom_type_description
_atom_type_scat_dispersion_real
_atom_type_scat_dispersion_imag
_atom_type_scat_source
C C 0.0181 0.0091 'International Tables Vol C Tables 4.2.6.8 and 6.1.1.4'
H H 0.0000 0.0000 'International Tables Vol C Tables 4.2.6.8 and 6.1.1.4'
N N 0.0311 0.0180 'International Tables Vol C Tables 4.2.6.8 and 6.1.1.4'
Cl Cl 0.3639 0.7018 'International Tables Vol C Tables 4.2.6.8 and 6.1.1.4'
Cu Cu -1.9646 0.5888 'International Tables Vol C Tables 4.2.6.8 and 6.1.1.4'
Re Re -5.2083 5.8923 'International Tables Vol C Tables 4.2.6.8 and 6.1.1.4'

loop_
_geom_angle_atom_site_label_1
_geom_angle_atom_site_label_2
_geom_angle_atom_site_label_3
_geom_angle
Cl5 Re1 Cl4 89.44(3)
Cl5 Re1 Cl2 91.08(3)
Cl4 Re1 Cl2 178.33(3)
Cl5 Re1 Cl3 92.07(3)
Cl4 Re1 Cl3 90.14(3)
Cl2 Re1 Cl3 91.42(3)
Cl5 Re1 Cl6 178.33(3)
Cl4 Re1 Cl6 89.79(3)
Cl2 Re1 Cl6 89.65(3)
Cl3 Re1 Cl6 89.42(3)
Cl5 Re1 Cl1 89.68(3)
Cl4 Re1 Cl1 89.04(3)
Cl2 Re1 Cl1 89.37(3)
Cl3 Re1 Cl1 178.06(3)
Cl6 Re1 Cl1 88.82(3)
N6 Cu1 N4 91.78(12)
N6 Cu1 N2 169.92(12)
N4 Cu1 N2 94.63(11)
N6 Cu1 N1 92.98(11)
N4 Cu1 N1 174.39(11)
N2 Cu1 N1 81.06(11)
C1 N1 C5 118.7(3)
C1 N1 Cu1 127.1(2)
C5 N1 Cu1 114.2(2)
C6 N2 C7 106.9(3)
C6 N2 Cu1 111.8(2)
C7 N2 Cu1 140.5(2)
C6 N3 C8 107.8(3)
C6 N3 H3A 126.1
C8 N3 H3A 126.1
C9 N4 C10 106.1(3)
C9 N4 Cu1 126.3(3)
C10 N4 Cu1 127.5(2)
C9 N5 C11 108.3(3)
C9 N5 H5A 125.9
C11 N5 H5A 125.9
C12 N6 C13 106.1(3)
C12 N6 Cu1 125.8(2)
C13 N6 Cu1 128.1(2)
C12 N7 C14 107.8(3)
C12 N7 H7A 126.1
C14 N7 H7A 126.1
N1 C1 C2 121.5(3)
N1 C1 H1A 119.3
C2 C1 H1A 119.3
C3 C2 C1 119.6(3)
C3 C2 H2A 120.2
C1 C2 H2A 120.2
C2 C3 C4 119.5(3)
C2 C3 H3B 120.2
C4 C3 H3B 120.2
C3 C4 C5 118.2(3)
C3 C4 H4A 120.9
C5 C4 H4A 120.9
N1 C5 C4 122.5(3)
N1 C5 C6 112.2(3)
C4 C5 C6 125.3(3)
N2 C6 N3 110.2(3)
N2 C6 C5 119.9(3)
N3 C6 C5 129.9(3)
C8 C7 N2 108.7(3)
C8 C7 H7B 125.6
N2 C7 H7B 125.6
C7 C8 N3 106.3(3)
C7 C8 H8A 126.8
N3 C8 H8A 126.8
N4 C9 N5 110.4(3)
N4 C9 H9A 124.8
N5 C9 H9A 124.8
C11 C10 N4 109.0(4)
C11 C10 H10A 125.5
N4 C10 H10A 125.5
C10 C11 N5 106.3(3)
C10 C11 H11A 126.9
N5 C11 H11A 126.9
N6 C12 N7 110.9(3)
N6 C12 H12A 124.5
N7 C12 H12A 124.5
C14 C13 N6 108.7(4)
C14 C13 H13A 125.7
N6 C13 H13A 125.7
C13 C14 N7 106.6(3)
C13 C14 H14A 126.7
N7 C14 H14A 126.7
C15 C16 H16A 109.5
C15 C16 H16B 109.5
H16A C16 H16B 109.5
C15 C16 H16C 109.5
H16A C16 H16C 109.5
H16B C16 H16C 109.5
N8 C15 C16 177.3(13)

loop_
_geom_bond_atom_site_label_1
_geom_bond_atom_site_label_2
_geom_bond_distance
Re1 Cl5 2.3327(8)
Re1 Cl4 2.3482(7)
Re1 Cl2 2.3517(8)
Re1 Cl3 2.3524(7)
Re1 Cl6 2.3783(7)
Re1 Cl1 2.3791(7)
Cu1 N6 1.975(3)
Cu1 N4 1.978(3)
Cu1 N2 1.999(3)
Cu1 N1 2.039(3)
N1 C1 1.337(5)
N1 C5 1.350(4)
N2 C6 1.331(4)
N2 C7 1.373(4)
N3 C6 1.345(4)
N3 C8 1.376(5)
N3 H3A 0.8800
N4 C9 1.326(5)
N4 C10 1.382(5)
N5 C9 1.338(5)
N5 C11 1.365(6)
N5 H5A 0.8800
N6 C12 1.317(5)
N6 C13 1.373(5)
N7 C12 1.328(5)
N7 C14 1.359(6)
N7 H7A 0.8800
N8 C15 1.117(11)
C1 C2 1.386(5)
C1 H1A 0.9500
C2 C3 1.370(6)
C2 H2A 0.9500
C3 C4 1.379(5)
C3 H3B 0.9500
C4 C5 1.386(5)
C4 H4A 0.9500
C5 C6 1.446(5)
C7 C8 1.366(5)
C7 H7B 0.9500
C8 H8A 0.9500
C9 H9A 0.9500
C10 C11 1.355(5)
C10 H10A 0.9500
C11 H11A 0.9500
C12 H12A 0.9500
C13 C14 1.350(6)
C13 H13A 0.9500
C14 H14A 0.9500
C16 C15 1.404(10)
C16 H16A 0.9800
C16 H16B 0.9800
C16 H16C 0.9800
